data_1548648
loop_
_publ_author_name
'Wan Si Tang'
'Atsushi Unemoto'
'Wei Zhou'
'Vitalie Stavila'
'Motoaki Matsuo'
'Hui Wu'
'Shin-ichi Orimo'
'Terrence J. Udovic'

_publ_section_title
;
 Unparalleled Lithium and Sodium Superionic Conduction in Solid
 Electrolytes with Large Monovalent Cage-like Anions
;
_journal_name_full 'Energy & Environmental Science'
_journal_page_first 3637
_journal_page_last 3645
_journal_paper_doi 10.1039/C5EE02941D
_journal_volume 8
_journal_year 2015
_chemical_formula_sum 'C H12 B11 Na'
_chemical_formula_weight 166.01
_chemical_name_systematic ' ?'
_space_group_IT_number 29
_symmetry_cell_setting orthorhombic
_symmetry_space_group_name_Hall 'P 2c -2ac'
_symmetry_space_group_name_H-M 'P c a 21'
_cell_angle_alpha 90.00000
_cell_angle_beta 90.00000
_cell_angle_gamma 90.00000
_cell_formula_units_Z 4
_cell_length_a 9.7821(4)
_cell_length_b 9.6254(4)
_cell_length_c 10.0928(4)
_cell_volume 950.30(7)
_computing_structure_refinement FULLPROF
_diffrn_radiation_type X-ray
_pd_instr_location ' ?'
_pd_meas_2theta_range_inc 0.010000
_pd_meas_2theta_range_max 65.00000
_pd_meas_2theta_range_min 5.00000
_pd_meas_number_of_points 6001
_pd_proc_2theta_range_inc 0.010000
_pd_proc_2theta_range_max 65.0197
_pd_proc_2theta_range_min 5.0197
_pd_proc_ls_pref_orient_corr ' ?'
_pd_proc_ls_prof_R_factor 5.2766
_pd_proc_ls_prof_wR_expected 2.8160
_pd_proc_ls_prof_wR_factor 7.5934
_pd_proc_wavelength 1.540560
_pd_spec_mounting ' ?'
_refine_ls_number_parameters 16
_refine_ls_number_reflns 424
_refine_ls_number_restraints 0
_refine_ls_R_I_factor 2.6689
_cod_data_source_file NIHMS763020-supplement-Supp4.cif
_cod_data_source_block NaCB11H12-55-0430
_cod_depositor_comments
;
The following automatic conversions were performed:

'_symmetry_cell_setting' value 'Orthorhombic' changed to
'orthorhombic' according to the built-in table from CIF Core
dictionary named 'cif_core.dic' version 2.4.1 from 2010-06-29.

Automatic conversion script
Id: cif_fix_values 5376 2017-05-30 11:51:03Z andrius 
;
_cod_original_cell_volume 950.30(6)
_cod_database_code 1548648
_pd_proc_ls_prof_cr_factor 13.9225
_pd_proc_ls_prof_cwr_factor 14.8143
_pd_proc_ls_prof_cwr_expected 5.4938
_pd_proc_ls_prof_chi2 7.2713
_pd_proc_ls_prof_echi2 7.7873

loop_
_symmetry_equiv_pos_as_xyz
x,y,z
-x+1/2,y,z+1/2
x+1/2,-y,z
-x,-y,z+1/2

loop_
_atom_site_label
_atom_site_fract_x
_atom_site_fract_y
_atom_site_fract_z
_atom_site_U_iso_or_equiv
_atom_site_occupancy
_atom_site_adp_type
_atom_site_type_symbol
C1 0.40319 -0.36552 -0.09349 0.0266(15) 1.00000 Uiso C
B2 0.32827 -0.21262 -0.04755 0.0266(15) 1.00000 Uiso B
B3 0.45011 -0.21971 -0.17757 0.0266(15) 1.00000 Uiso B
B4 0.57000 -0.35208 -0.14029 0.0266(15) 1.00000 Uiso B
B5 0.52279 -0.42771 0.01375 0.0266(15) 1.00000 Uiso B
B6 0.37347 -0.34093 0.07029 0.0266(15) 1.00000 Uiso B
B7 0.41513 -0.16534 0.09980 0.0266(15) 1.00000 Uiso B
B8 0.46302 -0.09003 -0.05445 0.0266(15) 1.00000 Uiso B
B9 0.61283 -0.17567 -0.11218 0.0266(15) 1.00000 Uiso B
B10 0.65669 -0.30499 0.00667 0.0266(15) 1.00000 Uiso B
B11 0.53521 -0.29782 0.13738 0.0266(15) 1.00000 Uiso B
B12 0.59037 -0.14234 0.05981 0.0266(15) 1.00000 Uiso B
H13 0.33968 -0.44109 -0.14502 0.0266(15) 1.00000 Uiso H
H14 0.21089 -0.19242 -0.07195 0.0266(15) 1.00000 Uiso H
H15 0.41265 -0.20364 -0.28847 0.0266(15) 1.00000 Uiso H
H16 0.61281 -0.42534 -0.22605 0.0266(15) 1.00000 Uiso H
H17 0.53385 -0.54951 0.03065 0.0266(15) 1.00000 Uiso H
H18 0.28407 -0.40536 0.12337 0.0266(15) 1.00000 Uiso H
H19 0.35850 -0.10346 0.18754 0.0266(15) 1.00000 Uiso H
H20 0.44172 0.02916 -0.08161 0.0266(15) 1.00000 Uiso H
H21 0.69685 -0.11749 -0.17773 0.0266(15) 1.00000 Uiso H
H22 0.77254 -0.34213 0.02476 0.0266(15) 1.00000 Uiso H
H23 0.56701 -0.32538 0.24913 0.0266(15) 1.00000 Uiso H
H24 0.65716 -0.05717 0.11764 0.0266(15) 1.00000 Uiso H
Na25 0.3871(5) 0.1479(5) 0.1053(5) 0.0885(18) 1.00000 Uiso Na

loop_
_atom_type_symbol
_atom_type_scat_Cromer_Mann_a1
_atom_type_scat_Cromer_Mann_b1
_atom_type_scat_Cromer_Mann_a2
_atom_type_scat_Cromer_Mann_b2
_atom_type_scat_Cromer_Mann_a3
_atom_type_scat_Cromer_Mann_b3
_atom_type_scat_Cromer_Mann_a4
_atom_type_scat_Cromer_Mann_b4
_atom_type_scat_Cromer_Mann_c
_atom_type_scat_dispersion_real
_atom_type_scat_dispersion_imag
_atom_type_scat_source
c 2.31000 20.84390 1.02000 10.20750 1.58860 0.56870 0.86500 51.65120 0.21560 0.01700 0.00900 International_Tables_for_Crystallography_Vol.C(1991)_Tables_6.1.1.4_and_6.1.1.5
b 2.05450 23.21850 1.33260 1.02100 1.09790 60.34980 0.70680 0.14030 -0.19320 0.00800 0.00400 International_Tables_for_Crystallography_Vol.C(1991)_Tables_6.1.1.4_and_6.1.1.5
h 0.49300 10.51090 0.32291 26.12570 0.14019 3.14236 0.04081 57.79970 0.00304 0.00000 0.00000 International_Tables_for_Crystallography_Vol.C(1991)_Tables_6.1.1.4_and_6.1.1.5
na 4.76260 3.28500 3.17360 8.84220 1.26740 0.31360 1.11280 129.42400 0.67600 0.12900 0.12400 International_Tables_for_Crystallography_Vol.C(1991)_Tables_6.1.1.4_and_6.1.1.5

loop_
_geom_angle_atom_site_label_1
_geom_angle_atom_site_label_2
_geom_angle_atom_site_label_3
_geom_angle
_geom_angle_site_symmetry_1
_geom_angle_site_symmetry_2
_geom_angle_site_symmetry_3
_geom_angle_publ_flag
B2 C1 B3 62.67 . . . yes
B2 C1 B4 114.88 . . . yes
B2 C1 B5 115.16 . . . yes
B2 C1 B6 62.70 . . . yes
B3 C1 B4 62.69 . . . yes
B3 C1 B5 114.92 . . . yes
B3 C1 B6 114.65 . . . yes
B4 C1 B5 62.92 . . . yes
B4 C1 B6 115.09 . . . yes
B5 C1 B6 63.06 . . . yes
B4 C1 H13 118.00 . . . no
B2 C1 H13 117.00 . . . no
B3 C1 H13 118.00 . . . no
B5 C1 H13 117.00 . . . no
B6 C1 H13 117.00 . . . no
C1 B2 B3 58.52 . . . yes
B3 B2 B8 59.76 . . . yes
B6 B2 B7 59.72 . . . yes
B6 B2 B8 107.78 . . . yes
B7 B2 B8 60.33 . . . yes
C1 B2 B7 104.08 . . . yes
C1 B2 B8 104.13 . . . yes
B3 B2 B6 107.59 . . . yes
B3 B2 B7 107.97 . . . yes
C1 B2 B6 58.28 . . . yes
B2 B3 B4 108.37 . . . yes
B2 B3 B8 60.02 . . . yes
C1 B3 B2 58.81 . . . yes
C1 B3 B4 58.67 . . . yes
C1 B3 B8 104.55 . . . yes
C1 B3 B9 104.67 . . . yes
B8 B3 B9 60.35 . . . yes
B2 B3 B9 108.56 . . . yes
B4 B3 B8 108.15 . . . yes
B4 B3 B9 59.94 . . . yes
C1 B4 B9 104.77 . . . yes
C1 B4 B10 104.26 . . . yes
B3 B4 B5 107.95 . . . yes
C1 B4 B5 58.51 . . . yes
B9 B4 B10 60.43 . . . yes
B3 B4 B10 108.14 . . . yes
B5 B4 B9 108.29 . . . yes
B3 B4 B9 60.10 . . . yes
C1 B4 B3 58.64 . . . yes
B5 B4 B10 59.72 . . . yes
C1 B5 B6 58.26 . . . yes
C1 B5 B4 58.57 . . . yes
B6 B5 B10 107.96 . . . yes
B6 B5 B11 59.87 . . . yes
B10 B5 B11 60.34 . . . yes
C1 B5 B10 104.41 . . . yes
C1 B5 B11 104.29 . . . yes
B4 B5 B6 107.57 . . . yes
B4 B5 B10 59.86 . . . yes
B4 B5 B11 108.02 . . . yes
B2 B6 B7 60.18 . . . yes
B2 B6 B11 108.46 . . . yes
C1 B6 B2 59.01 . . . yes
C1 B6 B5 58.68 . . . yes
C1 B6 B7 105.00 . . . yes
C1 B6 B11 104.62 . . . yes
B2 B6 B5 108.51 . . . yes
B7 B6 B11 60.29 . . . yes
B5 B6 B7 108.35 . . . yes
B5 B6 B11 59.89 . . . yes
B2 B7 B12 107.71 . . . yes
B6 B7 B12 107.71 . . . yes
B6 B7 B8 107.66 . . . yes
B6 B7 B11 60.04 . . . yes
B2 B7 B11 108.19 . . . yes
B2 B7 B6 60.10 . . . yes
B2 B7 B8 59.79 . . . yes
B8 B7 B12 59.75 . . . yes
B11 B7 B12 59.93 . . . yes
B8 B7 B11 107.78 . . . yes
B2 B8 B9 108.50 . . . yes
B2 B8 B12 107.98 . . . yes
B2 B8 B3 60.22 . . . yes
B2 B8 B7 59.89 . . . yes
B9 B8 B12 60.14 . . . yes
B3 B8 B9 60.07 . . . yes
B3 B8 B12 107.92 . . . yes
B3 B8 B7 107.99 . . . yes
B7 B8 B12 59.98 . . . yes
B7 B8 B9 108.33 . . . yes
B3 B9 B8 59.58 . . . yes
B3 B9 B4 59.96 . . . yes
B8 B9 B10 107.55 . . . yes
B8 B9 B12 59.68 . . . yes
B3 B9 B10 107.43 . . . yes
B3 B9 B12 107.17 . . . yes
B4 B9 B8 107.56 . . . yes
B4 B9 B10 59.67 . . . yes
B4 B9 B12 107.45 . . . yes
B10 B9 B12 59.91 . . . yes
B5 B10 B9 108.43 . . . yes
B5 B10 B12 107.84 . . . yes
B9 B10 B11 108.17 . . . yes
B5 B10 B11 59.98 . . . yes
B11 B10 B12 59.85 . . . yes
B4 B10 B9 59.90 . . . yes
B4 B10 B11 108.19 . . . yes
B4 B10 B12 107.69 . . . yes
B4 B10 B5 60.42 . . . yes
B9 B10 B12 59.98 . . . yes
B6 B11 B7 59.68 . . . yes
B5 B11 B12 107.80 . . . yes
B5 B11 B6 60.24 . . . yes
B5 B11 B7 108.14 . . . yes
B5 B11 B10 59.68 . . . yes
B10 B11 B12 60.09 . . . yes
B6 B11 B12 107.51 . . . yes
B7 B11 B10 108.17 . . . yes
B6 B11 B10 107.74 . . . yes
B7 B11 B12 60.04 . . . yes
B7 B12 B9 108.58 . . . yes
B7 B12 B10 108.13 . . . yes
B7 B12 B8 60.27 . . . yes
B9 B12 B11 108.44 . . . yes
B10 B12 B11 60.06 . . . yes
B7 B12 B11 60.03 . . . yes
B8 B12 B9 60.17 . . . yes
B8 B12 B10 108.10 . . . yes
B8 B12 B11 108.27 . . . yes
B9 B12 B10 60.11 . . . yes
C1 B2 H14 120.00 . . . no
B3 B2 H14 120.00 . . . no
B6 B2 H14 120.00 . . . no
B7 B2 H14 126.00 . . . no
B8 B2 H14 127.00 . . . no
C1 B3 H15 120.00 . . . no
B2 B3 H15 119.00 . . . no
B4 B3 H15 120.00 . . . no
B8 B3 H15 126.00 . . . no
B9 B3 H15 127.00 . . . no
C1 B4 H16 120.00 . . . no
B3 B4 H16 120.00 . . . no
B5 B4 H16 119.00 . . . no
B9 B4 H16 127.00 . . . no
B10 B4 H16 126.00 . . . no
C1 B5 H17 120.00 . . . no
B4 B5 H17 120.00 . . . no
B6 B5 H17 119.00 . . . no
B10 B5 H17 127.00 . . . no
B11 B5 H17 126.00 . . . no
C1 B6 H18 119.00 . . . no
B2 B6 H18 119.00 . . . no
B5 B6 H18 120.00 . . . no
B7 B6 H18 126.00 . . . no
B11 B6 H18 127.00 . . . no
B2 B7 H19 122.00 . . . no
B6 B7 H19 120.00 . . . no
B8 B7 H19 124.00 . . . no
B11 B7 H19 120.00 . . . no
B12 B7 H19 123.00 . . . no
B2 B8 H20 121.00 . . . no
B3 B8 H20 120.00 . . . no
B7 B8 H20 123.00 . . . no
B9 B8 H20 121.00 . . . no
B12 B8 H20 123.00 . . . no
B3 B9 H21 122.00 . . . no
B4 B9 H21 122.00 . . . no
B8 B9 H21 122.00 . . . no
B10 B9 H21 122.00 . . . no
B12 B9 H21 123.00 . . . no
B4 B10 H22 120.00 . . . no
B5 B10 H22 120.00 . . . no
B9 B10 H22 122.00 . . . no
B11 B10 H22 122.00 . . . no
B12 B10 H22 124.00 . . . no
B5 B11 H23 122.00 . . . no
B6 B11 H23 123.00 . . . no
B7 B11 H23 122.00 . . . no
B10 B11 H23 121.00 . . . no
B12 B11 H23 122.00 . . . no
B7 B12 H24 120.00 . . . no
B8 B12 H24 120.00 . . . no
B9 B12 H24 122.00 . . . no
B10 B12 H24 123.00 . . . no
B11 B12 H24 122.00 . . . no

loop_
_geom_bond_atom_site_label_1
_geom_bond_atom_site_label_2
_geom_bond_distance
_geom_bond_site_symmetry_1
_geom_bond_site_symmetry_2
_geom_bond_publ_flag
C1 B2 1.7082(1) . . yes
C1 B3 1.7031(1) . . yes
C1 B4 1.7037(1) . . yes
C1 B5 1.7025(1) . . yes
C1 B6 1.6950(1) . . yes
C1 H13 1.0900 . . no
B2 B6 1.7707(1) . . yes
B2 B7 1.7722(1) . . yes
B2 B3 1.7740(1) . . yes
B2 B8 1.7705(1) . . yes
B3 B8 1.7658(1) . . yes
B3 B9 1.7745(1) . . yes
B3 B4 1.7721(1) . . yes
B4 B9 1.7718(1) . . yes
B4 B10 1.7676(1) . . yes
B4 B5 1.7777(1) . . yes
B5 B10 1.7652(1) . . yes
B5 B11 1.7705(1) . . yes
B5 B6 1.7768(1) . . yes
B6 B7 1.7639(1) . . yes
B6 B11 1.7703(1) . . yes
B7 B11 1.7747(1) . . yes
B7 B12 1.7750(1) . . yes
B7 B8 1.7801(1) . . yes
B8 B12 1.7707(1) . . yes
B8 B9 1.7795(1) . . yes
B9 B10 1.7811(1) . . yes
B9 B12 1.7789(1) . . yes
B10 B12 1.7775(1) . . yes
B10 B11 1.7769(1) . . yes
B11 B12 1.7731(1) . . yes
B2 H14 1.1900 . . no
B3 H15 1.1900 . . no
B4 H16 1.1900 . . no
B5 H17 1.1900 . . no
B6 H18 1.2000 . . no
B7 H19 1.2000 . . no
B8 H20 1.2000 . . no
B9 H21 1.1900 . . no
B10 H22 1.2000 . . no
B11 H23 1.2000 . . no
B12 H24 1.2000 . . no

loop_
_geom_torsion_atom_site_label_1
_geom_torsion_atom_site_label_2
_geom_torsion_atom_site_label_3
_geom_torsion_atom_site_label_4
_geom_torsion
_geom_torsion_site_symmetry_1
_geom_torsion_site_symmetry_2
_geom_torsion_site_symmetry_3
_geom_torsion_site_symmetry_4
_geom_torsion_publ_flag
B3 C1 B2 B6 -142.66 . . . . no
B3 C1 B2 B7 -102.67 . . . . no
B3 C1 B2 B8 -40.26 . . . . no
B4 C1 B2 B3 36.00 . . . . no
B4 C1 B2 B6 -106.66 . . . . no
B4 C1 B2 B7 -66.67 . . . . no
B4 C1 B2 B8 -4.27 . . . . no
B5 C1 B2 B3 106.33 . . . . no
B5 C1 B2 B6 -36.32 . . . . no
B5 C1 B2 B7 3.66 . . . . no
B5 C1 B2 B8 66.07 . . . . no
B6 C1 B2 B3 142.66 . . . . no
B6 C1 B2 B7 39.99 . . . . no
B6 C1 B2 B8 102.39 . . . . no
B2 C1 B3 B4 143.12 . . . . no
B2 C1 B3 B8 40.48 . . . . no
B2 C1 B3 B9 103.07 . . . . no
B4 C1 B3 B2 -143.12 . . . . no
B4 C1 B3 B8 -102.64 . . . . no
B4 C1 B3 B9 -40.05 . . . . no
B5 C1 B3 B2 -106.72 . . . . no
B5 C1 B3 B4 36.41 . . . . no
B5 C1 B3 B8 -66.23 . . . . no
B5 C1 B3 B9 -3.65 . . . . no
B6 C1 B3 B2 -36.38 . . . . no
B6 C1 B3 B4 106.75 . . . . no
B6 C1 B3 B8 4.11 . . . . no
B6 C1 B3 B9 66.70 . . . . no
B2 C1 B4 B3 -35.99 . . . . no
B2 C1 B4 B5 106.81 . . . . no
B2 C1 B4 B9 4.15 . . . . no
B2 C1 B4 B10 66.79 . . . . no
B3 C1 B4 B5 142.81 . . . . no
B3 C1 B4 B9 40.15 . . . . no
B3 C1 B4 B10 102.78 . . . . no
B5 C1 B4 B3 -142.81 . . . . no
B5 C1 B4 B9 -102.66 . . . . no
B5 C1 B4 B10 -40.02 . . . . no
B6 C1 B4 B3 -106.05 . . . . no
B6 C1 B4 B5 36.75 . . . . no
B6 C1 B4 B9 -65.91 . . . . no
B6 C1 B4 B10 -3.27 . . . . no
B2 C1 B5 B4 -106.38 . . . . no
B2 C1 B5 B6 36.19 . . . . no
B2 C1 B5 B10 -66.25 . . . . no
B2 C1 B5 B11 -3.76 . . . . no
B3 C1 B5 B4 -36.32 . . . . no
B3 C1 B5 B6 106.25 . . . . no
B3 C1 B5 B10 3.80 . . . . no
B3 C1 B5 B11 66.30 . . . . no
B4 C1 B5 B6 142.57 . . . . no
B4 C1 B5 B10 40.12 . . . . no
B4 C1 B5 B11 102.62 . . . . no
B6 C1 B5 B4 -142.57 . . . . no
B6 C1 B5 B10 -102.44 . . . . no
B6 C1 B5 B11 -39.95 . . . . no
B2 C1 B6 B5 -143.03 . . . . no
B2 C1 B6 B7 -40.42 . . . . no
B2 C1 B6 B11 -103.00 . . . . no
B3 C1 B6 B2 36.36 . . . . no
B3 C1 B6 B5 -106.67 . . . . no
B3 C1 B6 B7 -4.05 . . . . no
B3 C1 B6 B11 -66.64 . . . . no
B4 C1 B6 B2 106.33 . . . . no
B4 C1 B6 B5 -36.70 . . . . no
B4 C1 B6 B7 65.91 . . . . no
B4 C1 B6 B11 3.33 . . . . no
B5 C1 B6 B2 143.03 . . . . no
B5 C1 B6 B7 102.61 . . . . no
B5 C1 B6 B11 40.03 . . . . no
C1 B2 B3 B4 -32.69 . . . . no
C1 B2 B3 B8 -133.49 . . . . no
C1 B2 B3 B9 -96.26 . . . . no
B6 B2 B3 C1 32.77 . . . . no
B6 B2 B3 B4 0.08 . . . . no
B6 B2 B3 B8 -100.72 . . . . no
B6 B2 B3 B9 -63.49 . . . . no
B7 B2 B3 C1 95.82 . . . . no
B7 B2 B3 B4 63.12 . . . . no
B7 B2 B3 B8 -37.67 . . . . no
B7 B2 B3 B9 -0.44 . . . . no
B8 B2 B3 C1 133.49 . . . . no
B8 B2 B3 B4 100.80 . . . . no
B8 B2 B3 B9 37.23 . . . . no
C1 B2 B6 B5 32.80 . . . . no
C1 B2 B6 B7 133.80 . . . . no
C1 B2 B6 B11 96.32 . . . . no
B3 B2 B6 C1 -32.87 . . . . no
B3 B2 B6 B5 -0.06 . . . . no
B3 B2 B6 B7 100.93 . . . . no
B3 B2 B6 B11 63.45 . . . . no
B7 B2 B6 C1 -133.80 . . . . no
B7 B2 B6 B5 -100.99 . . . . no
B7 B2 B6 B11 -37.48 . . . . no
B8 B2 B6 C1 -95.92 . . . . no
B8 B2 B6 B5 -63.12 . . . . no
B8 B2 B6 B7 37.88 . . . . no
B8 B2 B6 B11 0.40 . . . . no
C1 B2 B7 B6 -39.27 . . . . no
C1 B2 B7 B8 98.44 . . . . no
C1 B2 B7 B11 -1.97 . . . . no
C1 B2 B7 B12 61.38 . . . . no
B3 B2 B7 B6 -100.29 . . . . no
B3 B2 B7 B8 37.42 . . . . no
B3 B2 B7 B11 -62.98 . . . . no
B3 B2 B7 B12 0.36 . . . . no
B6 B2 B7 B8 137.71 . . . . no
B6 B2 B7 B11 37.30 . . . . no
B6 B2 B7 B12 100.65 . . . . no
B8 B2 B7 B6 -137.71 . . . . no
B8 B2 B7 B11 -100.40 . . . . no
B8 B2 B7 B12 -37.06 . . . . no
C1 B2 B8 B3 39.65 . . . . no
C1 B2 B8 B7 -98.36 . . . . no
C1 B2 B8 B9 2.55 . . . . no
C1 B2 B8 B12 -61.13 . . . . no
B3 B2 B8 B7 -138.00 . . . . no
B3 B2 B8 B9 -37.09 . . . . no
B3 B2 B8 B12 -100.77 . . . . no
B6 B2 B8 B3 100.40 . . . . no
B6 B2 B8 B7 -37.61 . . . . no
B6 B2 B8 B9 63.30 . . . . no
B6 B2 B8 B12 -0.38 . . . . no
B7 B2 B8 B3 138.00 . . . . no
B7 B2 B8 B9 100.91 . . . . no
B7 B2 B8 B12 37.23 . . . . no
C1 B3 B4 B5 -32.81 . . . . no
C1 B3 B4 B9 -134.01 . . . . no
C1 B3 B4 B10 -95.96 . . . . no
B2 B3 B4 C1 32.75 . . . . no
B2 B3 B4 B5 -0.06 . . . . no
B2 B3 B4 B9 -101.26 . . . . no
B2 B3 B4 B10 -63.22 . . . . no
B8 B3 B4 C1 96.31 . . . . no
B8 B3 B4 B5 63.50 . . . . no
B8 B3 B4 B9 -37.70 . . . . no
B8 B3 B4 B10 0.34 . . . . no
B9 B3 B4 C1 134.01 . . . . no
B9 B3 B4 B5 101.20 . . . . no
B9 B3 B4 B10 38.05 . . . . no
C1 B3 B8 B2 -39.88 . . . . no
C1 B3 B8 B7 -2.40 . . . . no
C1 B3 B8 B9 98.82 . . . . no
C1 B3 B8 B12 61.00 . . . . no
B2 B3 B8 B7 37.48 . . . . no
B2 B3 B8 B9 138.70 . . . . no
B2 B3 B8 B12 100.88 . . . . no
B4 B3 B8 B2 -101.18 . . . . no
B4 B3 B8 B7 -63.70 . . . . no
B4 B3 B8 B9 37.52 . . . . no
B4 B3 B8 B12 -0.30 . . . . no
B9 B3 B8 B2 -138.70 . . . . no
B9 B3 B8 B7 -101.22 . . . . no
B9 B3 B8 B12 -37.82 . . . . no
C1 B3 B9 B4 39.42 . . . . no
C1 B3 B9 B8 -98.61 . . . . no
C1 B3 B9 B10 1.89 . . . . no
C1 B3 B9 B12 -61.17 . . . . no
B2 B3 B9 B4 100.94 . . . . no
B2 B3 B9 B8 -37.09 . . . . no
B2 B3 B9 B10 63.41 . . . . no
B2 B3 B9 B12 0.35 . . . . no
B4 B3 B9 B8 -138.03 . . . . no
B4 B3 B9 B10 -37.53 . . . . no
B4 B3 B9 B12 -100.60 . . . . no
B8 B3 B9 B4 138.03 . . . . no
B8 B3 B9 B10 100.50 . . . . no
B8 B3 B9 B12 37.44 . . . . no
C1 B4 B5 B6 -32.84 . . . . no
C1 B4 B5 B10 -133.80 . . . . no
C1 B4 B5 B11 -96.06 . . . . no
B3 B4 B5 C1 32.86 . . . . no
B3 B4 B5 B6 0.03 . . . . no
B3 B4 B5 B10 -100.94 . . . . no
B3 B4 B5 B11 -63.19 . . . . no
B9 B4 B5 C1 96.45 . . . . no
B9 B4 B5 B6 63.61 . . . . no
B9 B4 B5 B10 -37.35 . . . . no
B9 B4 B5 B11 0.39 . . . . no
B10 B4 B5 C1 133.80 . . . . no
B10 B4 B5 B6 100.96 . . . . no
B10 B4 B5 B11 37.75 . . . . no
C1 B4 B9 B3 -39.43 . . . . no
C1 B4 B9 B8 -2.21 . . . . no
C1 B4 B9 B10 98.24 . . . . no
C1 B4 B9 B12 60.69 . . . . no
B3 B4 B9 B8 37.22 . . . . no
B3 B4 B9 B10 137.67 . . . . no
B3 B4 B9 B12 100.12 . . . . no
B5 B4 B9 B3 -100.62 . . . . no
B5 B4 B9 B8 -63.41 . . . . no
B5 B4 B9 B10 37.05 . . . . no
B5 B4 B9 B12 -0.50 . . . . no
B10 B4 B9 B3 -137.67 . . . . no
B10 B4 B9 B8 -100.45 . . . . no
B10 B4 B9 B12 -37.55 . . . . no
C1 B4 B10 B5 39.42 . . . . no
C1 B4 B10 B9 -99.10 . . . . no
C1 B4 B10 B11 1.79 . . . . no
C1 B4 B10 B12 -61.46 . . . . no
B3 B4 B10 B5 100.62 . . . . no
B3 B4 B10 B9 -37.90 . . . . no
B3 B4 B10 B11 62.99 . . . . no
B3 B4 B10 B12 -0.26 . . . . no
B5 B4 B10 B9 -138.52 . . . . no
B5 B4 B10 B11 -37.63 . . . . no
B5 B4 B10 B12 -100.88 . . . . no
B9 B4 B10 B5 138.52 . . . . no
B9 B4 B10 B11 100.89 . . . . no
B9 B4 B10 B12 37.64 . . . . no
C1 B5 B6 B2 -32.94 . . . . no
C1 B5 B6 B7 -96.74 . . . . no
C1 B5 B6 B11 -133.99 . . . . no
B4 B5 B6 C1 32.96 . . . . no
B4 B5 B6 B2 0.03 . . . . no
B4 B5 B6 B7 -63.78 . . . . no
B4 B5 B6 B11 -101.03 . . . . no
B10 B5 B6 C1 96.15 . . . . no
B10 B5 B6 B2 63.21 . . . . no
B10 B5 B6 B7 -0.59 . . . . no
B10 B5 B6 B11 -37.85 . . . . no
B11 B5 B6 C1 133.99 . . . . no
B11 B5 B6 B2 101.06 . . . . no
B11 B5 B6 B7 37.25 . . . . no
C1 B5 B10 B4 -39.48 . . . . no
C1 B5 B10 B9 -2.32 . . . . no
C1 B5 B10 B11 98.45 . . . . no
C1 B5 B10 B12 61.15 . . . . no
B4 B5 B10 B9 37.16 . . . . no
B4 B5 B10 B11 137.94 . . . . no
B4 B5 B10 B12 100.63 . . . . no
B6 B5 B10 B4 -100.30 . . . . no
B6 B5 B10 B9 -63.14 . . . . no
B6 B5 B10 B11 37.64 . . . . no
B6 B5 B10 B12 0.33 . . . . no
B11 B5 B10 B4 -137.94 . . . . no
B11 B5 B10 B9 -100.78 . . . . no
B11 B5 B10 B12 -37.31 . . . . no
C1 B5 B11 B6 39.15 . . . . no
C1 B5 B11 B7 2.22 . . . . no
C1 B5 B11 B10 -98.65 . . . . no
C1 B5 B11 B12 -61.25 . . . . no
B4 B5 B11 B6 100.27 . . . . no
B4 B5 B11 B7 63.34 . . . . no
B4 B5 B11 B10 -37.53 . . . . no
B4 B5 B11 B12 -0.12 . . . . no
B6 B5 B11 B7 -36.93 . . . . no
B6 B5 B11 B10 -137.80 . . . . no
B6 B5 B11 B12 -100.40 . . . . no
B10 B5 B11 B6 137.80 . . . . no
B10 B5 B11 B7 100.87 . . . . no
B10 B5 B11 B12 37.41 . . . . no
C1 B6 B7 B2 39.84 . . . . no
C1 B6 B7 B8 2.23 . . . . no
C1 B6 B7 B11 -98.51 . . . . no
C1 B6 B7 B12 -60.81 . . . . no
B2 B6 B7 B8 -37.61 . . . . no
B2 B6 B7 B11 -138.35 . . . . no
B2 B6 B7 B12 -100.65 . . . . no
B5 B6 B7 B2 101.27 . . . . no
B5 B6 B7 B8 63.66 . . . . no
B5 B6 B7 B11 -37.08 . . . . no
B5 B6 B7 B12 0.62 . . . . no
B11 B6 B7 B2 138.35 . . . . no
B11 B6 B7 B8 100.74 . . . . no
B11 B6 B7 B12 37.70 . . . . no
C1 B6 B11 B5 -39.43 . . . . no
C1 B6 B11 B7 99.15 . . . . no
C1 B6 B11 B10 -1.93 . . . . no
C1 B6 B11 B12 61.46 . . . . no
B2 B6 B11 B5 -101.15 . . . . no
B2 B6 B11 B7 37.44 . . . . no
B2 B6 B11 B10 -63.65 . . . . no
B2 B6 B11 B12 -0.26 . . . . no
B5 B6 B11 B7 138.58 . . . . no
B5 B6 B11 B10 37.50 . . . . no
B5 B6 B11 B12 100.89 . . . . no
B7 B6 B11 B5 -138.58 . . . . no
B7 B6 B11 B10 -101.09 . . . . no
B7 B6 B11 B12 -37.70 . . . . no
B2 B7 B8 B3 -37.63 . . . . no
B2 B7 B8 B9 -101.20 . . . . no
B2 B7 B8 B12 -138.35 . . . . no
B6 B7 B8 B2 37.75 . . . . no
B6 B7 B8 B3 0.12 . . . . no
B6 B7 B8 B9 -63.45 . . . . no
B6 B7 B8 B12 -100.60 . . . . no
B11 B7 B8 B2 101.11 . . . . no
B11 B7 B8 B3 63.48 . . . . no
B11 B7 B8 B9 -0.09 . . . . no
B11 B7 B8 B12 -37.24 . . . . no
B12 B7 B8 B2 138.35 . . . . no
B12 B7 B8 B3 100.72 . . . . no
B12 B7 B8 B9 37.15 . . . . no
B2 B7 B11 B5 -0.15 . . . . no
B2 B7 B11 B6 -37.33 . . . . no
B2 B7 B11 B10 63.01 . . . . no
B2 B7 B11 B12 100.36 . . . . no
B6 B7 B11 B5 37.18 . . . . no
B6 B7 B11 B10 100.34 . . . . no
B6 B7 B11 B12 137.69 . . . . no
B8 B7 B11 B5 -63.36 . . . . no
B8 B7 B11 B6 -100.53 . . . . no
B8 B7 B11 B10 -0.20 . . . . no
B8 B7 B11 B12 37.16 . . . . no
B12 B7 B11 B5 -100.51 . . . . no
B12 B7 B11 B6 -137.69 . . . . no
B12 B7 B11 B10 -37.35 . . . . no
B2 B7 B12 B8 37.08 . . . . no
B2 B7 B12 B9 -0.15 . . . . no
B2 B7 B12 B10 -63.84 . . . . no
B2 B7 B12 B11 -101.17 . . . . no
B6 B7 B12 B8 100.51 . . . . no
B6 B7 B12 B9 63.28 . . . . no
B6 B7 B12 B10 -0.42 . . . . no
B6 B7 B12 B11 -37.75 . . . . no
B8 B7 B12 B9 -37.23 . . . . no
B8 B7 B12 B10 -100.92 . . . . no
B8 B7 B12 B11 -138.25 . . . . no
B11 B7 B12 B8 138.25 . . . . no
B11 B7 B12 B9 101.03 . . . . no
B11 B7 B12 B10 37.33 . . . . no
B2 B8 B9 B3 37.16 . . . . no
B2 B8 B9 B4 -0.22 . . . . no
B2 B8 B9 B10 -63.13 . . . . no
B2 B8 B9 B12 -100.56 . . . . no
B3 B8 B9 B4 -37.38 . . . . no
B3 B8 B9 B10 -100.29 . . . . no
B3 B8 B9 B12 -137.72 . . . . no
B7 B8 B9 B3 100.64 . . . . no
B7 B8 B9 B4 63.25 . . . . no
B7 B8 B9 B10 0.35 . . . . no
B7 B8 B9 B12 -37.08 . . . . no
B12 B8 B9 B3 137.72 . . . . no
B12 B8 B9 B4 100.33 . . . . no
B12 B8 B9 B10 37.42 . . . . no
B2 B8 B12 B7 -37.19 . . . . no
B2 B8 B12 B9 101.44 . . . . no
B2 B8 B12 B10 63.79 . . . . no
B2 B8 B12 B11 0.22 . . . . no
B3 B8 B12 B7 -100.84 . . . . no
B3 B8 B12 B9 37.79 . . . . no
B3 B8 B12 B10 0.14 . . . . no
B3 B8 B12 B11 -63.43 . . . . no
B7 B8 B12 B9 138.63 . . . . no
B7 B8 B12 B10 100.98 . . . . no
B7 B8 B12 B11 37.40 . . . . no
B9 B8 B12 B7 -138.63 . . . . no
B9 B8 B12 B10 -37.65 . . . . no
B9 B8 B12 B11 -101.22 . . . . no
B3 B9 B10 B4 37.66 . . . . no
B3 B9 B10 B5 0.28 . . . . no
B3 B9 B10 B11 -63.26 . . . . no
B3 B9 B10 B12 -100.12 . . . . no
B4 B9 B10 B5 -37.39 . . . . no
B4 B9 B10 B11 -100.92 . . . . no
B4 B9 B10 B12 -137.78 . . . . no
B8 B9 B10 B4 100.46 . . . . no
B8 B9 B10 B5 63.07 . . . . no
B8 B9 B10 B11 -0.47 . . . . no
B8 B9 B10 B12 -37.33 . . . . no
B12 B9 B10 B4 137.78 . . . . no
B12 B9 B10 B5 100.39 . . . . no
B12 B9 B10 B11 36.86 . . . . no
B3 B9 B12 B7 -0.12 . . . . no
B3 B9 B12 B8 -37.39 . . . . no
B3 B9 B12 B10 100.57 . . . . no
B3 B9 B12 B11 63.55 . . . . no
B4 B9 B12 B7 -63.25 . . . . no
B4 B9 B12 B8 -100.51 . . . . no
B4 B9 B12 B10 37.44 . . . . no
B4 B9 B12 B11 0.43 . . . . no
B8 B9 B12 B7 37.27 . . . . no
B8 B9 B12 B10 137.96 . . . . no
B8 B9 B12 B11 100.94 . . . . no
B10 B9 B12 B7 -100.69 . . . . no
B10 B9 B12 B8 -137.96 . . . . no
B10 B9 B12 B11 -37.02 . . . . no
B4 B10 B11 B5 37.83 . . . . no
B4 B10 B11 B6 0.08 . . . . no
B4 B10 B11 B7 -62.99 . . . . no
B4 B10 B11 B12 -100.32 . . . . no
B5 B10 B11 B6 -37.75 . . . . no
B5 B10 B11 B7 -100.82 . . . . no
B5 B10 B11 B12 -138.15 . . . . no
B9 B10 B11 B5 101.23 . . . . no
B9 B10 B11 B6 63.48 . . . . no
B9 B10 B11 B7 0.41 . . . . no
B9 B10 B11 B12 -36.92 . . . . no
B12 B10 B11 B5 138.15 . . . . no
B12 B10 B11 B6 100.40 . . . . no
B12 B10 B11 B7 37.33 . . . . no
B4 B10 B12 B7 63.84 . . . . no
B4 B10 B12 B8 0.07 . . . . no
B4 B10 B12 B9 -37.61 . . . . no
B4 B10 B12 B11 101.16 . . . . no
B5 B10 B12 B7 0.05 . . . . no
B5 B10 B12 B8 -63.72 . . . . no
B5 B10 B12 B9 -101.40 . . . . no
B5 B10 B12 B11 37.37 . . . . no
B9 B10 B12 B7 101.45 . . . . no
B9 B10 B12 B8 37.68 . . . . no
B9 B10 B12 B11 138.77 . . . . no
B11 B10 B12 B7 -37.32 . . . . no
B11 B10 B12 B8 -101.09 . . . . no
B11 B10 B12 B9 -138.77 . . . . no
B5 B11 B12 B7 101.09 . . . . no
B5 B11 B12 B8 63.58 . . . . no
B5 B11 B12 B9 -0.19 . . . . no
B5 B11 B12 B10 -37.23 . . . . no
B6 B11 B12 B7 37.54 . . . . no
B6 B11 B12 B8 0.03 . . . . no
B6 B11 B12 B9 -63.74 . . . . no
B6 B11 B12 B10 -100.78 . . . . no
B7 B11 B12 B8 -37.51 . . . . no
B7 B11 B12 B9 -101.28 . . . . no
B7 B11 B12 B10 -138.32 . . . . no
B10 B11 B12 B7 138.32 . . . . no
B10 B11 B12 B8 100.80 . . . . no
B10 B11 B12 B9 37.04 . . . . no
